data_7212789
loop_
_publ_author_name
'Ikonen, Satu'
Nonappa,
'Kolehmainen, Erkki'

_publ_section_title
;
 Supramolecular architectures formed by co-crystallization of bile acids
 and melamine
;
_journal_issue 12
_journal_name_full CrystEngComm
_journal_page_first 4304
_journal_paper_doi 10.1039/c0ce00108b
_journal_volume 12
_journal_year 2010
_chemical_absolute_configuration syn
_chemical_formula_sum 'C27 H46 N6 O4'
_chemical_formula_weight 518.70
_chemical_name_common 'Salt of deoxycholic acid and melamine'
_chemical_name_systematic
;
?
;
_space_group_IT_number 5
_symmetry_cell_setting monoclinic
_symmetry_space_group_name_Hall 'C 2y'
_symmetry_space_group_name_H-M 'C 1 2 1'
_atom_sites_solution_hydrogens geom
_atom_sites_solution_primary direct
_atom_sites_solution_secondary difmap
_audit_creation_method SHELXL-97
_cell_angle_alpha 90.00
_cell_angle_beta 115.3047(9)
_cell_angle_gamma 90.00
_cell_formula_units_Z 4
_cell_length_a 20.0656(3)
_cell_length_b 7.6866(10)
_cell_length_c 20.2789(3)
_cell_measurement_reflns_used 34591
_cell_measurement_temperature 123(2)
_cell_measurement_theta_max 28.283
_cell_measurement_theta_min 0.407
_cell_volume 2827.6(4)
_computing_cell_refinement 'DENZO-SMN (Otwinowski & Minor, 1997)'
_computing_data_collection 'Collect (Bruker, 2004)'
_computing_data_reduction 'DENZO-SMN (Otwinowski & Minor, 1997)'
_computing_molecular_graphics 'ORTEP-3 (Farrugia, 1997)'
_computing_publication_material 'SHELXL-97; MERCURY (Macrae, <i>et al.</i>, 2006)'
_computing_structure_refinement 'SHELXL-97 (Sheldrick, 1997)'
_computing_structure_solution 'SIR-2002 (Burla, et al., 2003)'
_diffrn_ambient_temperature 123(2)
_diffrn_detector_area_resol_mean 9
_diffrn_measured_fraction_theta_full 0.995
_diffrn_measured_fraction_theta_max 0.995
_diffrn_measurement_device_type 'Bruker Kappa APEX-II'
_diffrn_measurement_method '\f and \w scans'
_diffrn_radiation_monochromator graphite
_diffrn_radiation_source 'fine-focus sealed tube'
_diffrn_radiation_type MoK\a
_diffrn_radiation_wavelength 0.71073
_diffrn_reflns_av_R_equivalents 0.0329
_diffrn_reflns_av_sigmaI/netI 0.0304
_diffrn_reflns_limit_h_max 24
_diffrn_reflns_limit_h_min -26
_diffrn_reflns_limit_k_max 10
_diffrn_reflns_limit_k_min -10
_diffrn_reflns_limit_l_max 26
_diffrn_reflns_limit_l_min -23
_diffrn_reflns_number 11264
_diffrn_reflns_theta_full 28.28
_diffrn_reflns_theta_max 28.28
_diffrn_reflns_theta_min 2.88
_exptl_absorpt_coefficient_mu 0.083
_exptl_absorpt_correction_type none
_exptl_crystal_colour colourless
_exptl_crystal_density_diffrn 1.218
_exptl_crystal_density_method 'not measured'
_exptl_crystal_F_000 1128
_exptl_crystal_size_max 0.40
_exptl_crystal_size_mid 0.40
_exptl_crystal_size_min 0.40
_refine_diff_density_max 0.977
_refine_diff_density_min -0.201
_refine_diff_density_rms 0.048
_refine_ls_abs_structure_details 'Flack H D (1983), Acta Cryst. A39, 876-881'
_refine_ls_extinction_method none
_refine_ls_goodness_of_fit_ref 1.049
_refine_ls_hydrogen_treatment mixed
_refine_ls_matrix_type full
_refine_ls_number_parameters 361
_refine_ls_number_reflns 3747
_refine_ls_number_restraints 1
_refine_ls_restrained_S_all 1.049
_refine_ls_R_factor_all 0.0554
_refine_ls_R_factor_gt 0.0481
_refine_ls_shift/su_max 0.000
_refine_ls_shift/su_mean 0.000
_refine_ls_structure_factor_coef Fsqd
_refine_ls_weighting_details 'calc w=1/[\s^2^(Fo^2^)+(0.0677P)^2^+1.9571P] where P=(Fo^2^+2Fc^2^)/3'
_refine_ls_weighting_scheme calc
_refine_ls_wR_factor_gt 0.1200
_refine_ls_wR_factor_ref 0.1246
_reflns_number_gt 3378
_reflns_number_total 3747
_reflns_threshold_expression >2\s(I)
_cod_data_source_file c0ce00108b.txt
_cod_data_source_block 2
_cod_original_sg_symbol_H-M C2
_cod_database_code 7212789

loop_
_symmetry_equiv_pos_as_xyz
'x, y, z'
'-x, y, -z'
'x+1/2, y+1/2, z'
'-x+1/2, y+1/2, -z'

loop_
_atom_site_label
_atom_site_type_symbol
_atom_site_fract_x
_atom_site_fract_y
_atom_site_fract_z
_atom_site_U_iso_or_equiv
_atom_site_adp_type
_atom_site_occupancy
_atom_site_symmetry_multiplicity
_atom_site_calc_flag
_atom_site_refinement_flags
C1 C 0.17044(15) 0.2413(4) 0.03403(14) 0.0304(6) Uani 1 1 d .
H1A H 0.1996 0.2249 0.0056 0.037 Uiso 1 1 calc R
H1B H 0.1710 0.1297 0.0586 0.037 Uiso 1 1 calc R
C2 C 0.09097(15) 0.2826(4) -0.01883(15) 0.0273(6) Uani 1 1 d .
H2A H 0.0714 0.1893 -0.0559 0.033 Uiso 1 1 calc R
H2B H 0.0598 0.2886 0.0080 0.033 Uiso 1 1 calc R
C3 C 0.08857(13) 0.4556(4) -0.05604(13) 0.0243(5) Uani 1 1 d .
H3 H 0.1187 0.4454 -0.0844 0.029 Uiso 1 1 calc R
C4 C 0.12112(14) 0.5984(4) 0.00022(14) 0.0247(5) Uani 1 1 d .
H4A H 0.0904 0.6129 0.0272 0.030 Uiso 1 1 calc R
H4B H 0.1200 0.7094 -0.0250 0.030 Uiso 1 1 calc R
C5 C 0.20090(14) 0.5589(4) 0.05472(15) 0.0294(6) Uani 1 1 d .
H5 H 0.2305 0.5518 0.0257 0.035 Uiso 1 1 calc R
C6 C 0.23386(16) 0.7063(5) 0.10921(16) 0.0355(7) Uani 1 1 d .
H6A H 0.2258 0.8179 0.0825 0.043 Uiso 1 1 calc R
H6B H 0.2877 0.6884 0.1361 0.043 Uiso 1 1 calc R
C7 C 0.19952(16) 0.7169(4) 0.16407(15) 0.0307(6) Uani 1 1 d .
H7A H 0.2242 0.8097 0.2001 0.037 Uiso 1 1 calc R
H7B H 0.1466 0.7471 0.1380 0.037 Uiso 1 1 calc R
C8 C 0.20764(14) 0.5425(4) 0.20380(14) 0.0239(5) Uani 1 1 d .
H8 H 0.2613 0.5180 0.2327 0.029 Uiso 1 1 calc R
C9 C 0.17355(13) 0.3933(4) 0.14836(13) 0.0217(5) Uani 1 1 d .
H9 H 0.1204 0.4235 0.1193 0.026 Uiso 1 1 calc R
C10 C 0.20862(14) 0.3799(4) 0.09269(14) 0.0272(6) Uani 1 1 d .
C11 C 0.17510(15) 0.2192(4) 0.18684(14) 0.0260(5) Uani 1 1 d .
H11A H 0.1468 0.1318 0.1495 0.031 Uiso 1 1 calc R
H11B H 0.2267 0.1782 0.2113 0.031 Uiso 1 1 calc R
C12 C 0.14326(14) 0.2288(3) 0.24361(13) 0.0228(5) Uani 1 1 d .
H12 H 0.1550 0.1161 0.2709 0.027 Uiso 1 1 calc R
C13 C 0.18043(13) 0.3744(3) 0.29959(13) 0.0203(5) Uani 1 1 d .
C14 C 0.17063(13) 0.5453(3) 0.25595(13) 0.0213(5) Uani 1 1 d .
H14 H 0.1165 0.5592 0.2251 0.026 Uiso 1 1 calc R
C15 C 0.19296(16) 0.6887(4) 0.31373(15) 0.0286(6) Uani 1 1 d .
H15A H 0.1674 0.7991 0.2926 0.034 Uiso 1 1 calc R
H15B H 0.2469 0.7086 0.3354 0.034 Uiso 1 1 calc R
C16 C 0.16853(15) 0.6172(4) 0.37163(14) 0.0252(5) Uani 1 1 d .
H16A H 0.2100 0.6224 0.4208 0.030 Uiso 1 1 calc R
H16B H 0.1273 0.6874 0.3719 0.030 Uiso 1 1 calc R
C17 C 0.14372(13) 0.4258(3) 0.35082(13) 0.0194(5) Uani 1 1 d .
H17 H 0.0892 0.4275 0.3203 0.023 Uiso 1 1 calc R
C18 C 0.26215(14) 0.3293(4) 0.34544(14) 0.0300(6) Uani 1 1 d .
H18A H 0.2658 0.2208 0.3721 0.045 Uiso 1 1 calc R
H18B H 0.2859 0.4235 0.3802 0.045 Uiso 1 1 calc R
H18C H 0.2868 0.3150 0.3132 0.045 Uiso 1 1 calc R
C19 C 0.29076(15) 0.3283(6) 0.13149(17) 0.0426(8) Uani 1 1 d .
H19A H 0.3174 0.4140 0.1694 0.064 Uiso 1 1 calc R
H19B H 0.3118 0.3249 0.0959 0.064 Uiso 1 1 calc R
H19C H 0.2952 0.2132 0.1538 0.064 Uiso 1 1 calc R
C20 C 0.15783(14) 0.3115(4) 0.41783(13) 0.0233(5) Uani 1 1 d .
H20 H 0.2115 0.3193 0.4513 0.028 Uiso 1 1 calc R
C21 C 0.13934(18) 0.1194(4) 0.39873(15) 0.0318(6) Uani 1 1 d .
H21A H 0.1494 0.0534 0.4433 0.048 Uiso 1 1 calc R
H21B H 0.1697 0.0738 0.3755 0.048 Uiso 1 1 calc R
H21C H 0.0871 0.1080 0.3651 0.048 Uiso 1 1 calc R
C22 C 0.11463(14) 0.3877(4) 0.45835(13) 0.0238(5) Uani 1 1 d .
H22A H 0.1338 0.5054 0.4763 0.029 Uiso 1 1 calc R
H22B H 0.0622 0.3998 0.4235 0.029 Uiso 1 1 calc R
C23 C 0.11960(18) 0.2767(4) 0.52255(15) 0.0339(7) Uani 1 1 d .
H23A H 0.0897 0.1706 0.5028 0.041 Uiso 1 1 calc R
H23B H 0.1715 0.2391 0.5498 0.041 Uiso 1 1 calc R
C24 C 0.09511(14) 0.3594(4) 0.57623(14) 0.0251(5) Uani 1 1 d .
O3 O 0.01393(10) 0.4957(3) -0.10570(10) 0.0275(4) Uani 1 1 d .
H3O H 0.0198(18) 0.563(5) -0.1387(19) 0.033 Uiso 1 1 d .
O12 O 0.06413(10) 0.2450(3) 0.20856(10) 0.0256(4) Uani 1 1 d .
H12O H 0.0541(19) 0.321(5) 0.1782(19) 0.031 Uiso 1 1 d .
O24 O 0.07665(15) 0.2654(3) 0.61448(14) 0.0440(6) Uani 1 1 d .
O25 O 0.09520(13) 0.5253(3) 0.58047(12) 0.0347(5) Uani 1 1 d .
C1' C -0.04904(13) 0.5673(3) 0.26748(13) 0.0210(5) Uani 1 1 d .
C2' C -0.01950(13) 0.8231(3) 0.23046(14) 0.0216(5) Uani 1 1 d .
C3' C -0.04718(14) 0.8242(3) 0.32662(14) 0.0236(5) Uani 1 1 d .
N1 N -0.05894(12) 0.6498(3) 0.32101(12) 0.0227(4) Uani 1 1 d .
H1N H -0.0730(17) 0.607(5) 0.3492(18) 0.027 Uiso 1 1 d .
N2 N -0.06034(13) 0.3953(3) 0.26061(14) 0.0265(5) Uani 1 1 d .
H2NA H -0.0446(19) 0.348(5) 0.2360(19) 0.032 Uiso 1 1 d .
H2NB H -0.0645(19) 0.348(5) 0.293(2) 0.032 Uiso 1 1 d .
N3 N -0.02873(11) 0.6500(3) 0.22057(11) 0.0212(4) Uani 1 1 d .
N4 N 0.00024(14) 0.9082(3) 0.18375(13) 0.0296(5) Uani 1 1 d .
H4NB H 0.0062(19) 0.850(5) 0.150(2) 0.036 Uiso 1 1 d .
H4NA H 0.0133(19) 1.015(5) 0.196(2) 0.036 Uiso 1 1 d .
N5 N -0.02889(12) 0.9179(3) 0.28134(12) 0.0246(5) Uani 1 1 d .
N6 N -0.05390(16) 0.9035(4) 0.38222(15) 0.0339(6) Uani 1 1 d .
H6NA H -0.078(2) 0.849(5) 0.404(2) 0.041 Uiso 1 1 d .
H6NB H -0.058(2) 1.016(6) 0.381(2) 0.041 Uiso 1 1 d .

loop_
_atom_site_aniso_label
_atom_site_aniso_U_11
_atom_site_aniso_U_22
_atom_site_aniso_U_33
_atom_site_aniso_U_23
_atom_site_aniso_U_13
_atom_site_aniso_U_12
C1 0.0353(14) 0.0370(15) 0.0261(13) 0.0045(12) 0.0200(11) 0.0140(12)
C2 0.0366(14) 0.0254(13) 0.0239(12) -0.0009(10) 0.0167(11) 0.0010(11)
C3 0.0242(11) 0.0324(14) 0.0189(11) 0.0005(10) 0.0118(9) -0.0006(10)
C4 0.0265(12) 0.0277(13) 0.0233(12) 0.0036(10) 0.0137(10) -0.0028(10)
C5 0.0239(12) 0.0442(17) 0.0244(13) 0.0041(12) 0.0144(10) -0.0068(12)
C6 0.0339(14) 0.0458(18) 0.0283(14) 0.0018(13) 0.0146(12) -0.0147(13)
C7 0.0387(15) 0.0288(14) 0.0260(13) 0.0003(11) 0.0152(12) -0.0117(12)
C8 0.0240(11) 0.0294(13) 0.0198(11) 0.0008(10) 0.0108(9) -0.0035(10)
C9 0.0217(11) 0.0268(13) 0.0193(11) 0.0008(10) 0.0113(9) 0.0032(10)
C10 0.0216(11) 0.0407(15) 0.0243(12) 0.0071(12) 0.0147(10) 0.0082(11)
C11 0.0363(14) 0.0228(12) 0.0226(12) 0.0015(10) 0.0162(11) 0.0075(11)
C12 0.0294(12) 0.0202(12) 0.0217(11) 0.0017(10) 0.0137(10) 0.0036(10)
C13 0.0205(11) 0.0214(11) 0.0206(11) 0.0017(9) 0.0105(9) 0.0044(9)
C14 0.0212(11) 0.0222(12) 0.0200(11) -0.0008(10) 0.0085(9) -0.0022(10)
C15 0.0377(14) 0.0258(14) 0.0225(13) -0.0037(10) 0.0132(11) -0.0100(11)
C16 0.0321(13) 0.0218(12) 0.0235(12) -0.0025(10) 0.0137(10) -0.0039(10)
C17 0.0215(11) 0.0201(12) 0.0183(11) -0.0010(9) 0.0102(9) 0.0020(9)
C18 0.0243(12) 0.0438(17) 0.0224(12) 0.0043(12) 0.0105(10) 0.0089(12)
C19 0.0242(13) 0.075(3) 0.0306(14) 0.0092(16) 0.0138(11) 0.0168(15)
C20 0.0262(11) 0.0244(12) 0.0195(11) 0.0008(10) 0.0100(9) 0.0018(10)
C21 0.0518(17) 0.0235(13) 0.0256(13) 0.0017(11) 0.0217(12) 0.0018(12)
C22 0.0280(12) 0.0257(12) 0.0205(11) 0.0032(10) 0.0132(9) 0.0036(10)
C23 0.0526(17) 0.0309(15) 0.0263(13) 0.0083(12) 0.0245(13) 0.0127(13)
C24 0.0273(12) 0.0283(14) 0.0210(12) 0.0015(10) 0.0115(10) 0.0038(10)
O3 0.0251(9) 0.0377(12) 0.0204(9) 0.0039(8) 0.0104(7) 0.0004(8)
O12 0.0310(9) 0.0241(10) 0.0221(9) 0.0004(7) 0.0118(7) -0.0046(8)
O24 0.0795(17) 0.0249(11) 0.0531(14) 0.0012(10) 0.0527(14) 0.0018(11)
O25 0.0546(13) 0.0253(10) 0.0358(11) -0.0006(9) 0.0305(10) -0.0032(9)
C1' 0.0172(10) 0.0226(12) 0.0218(12) -0.0014(9) 0.0071(9) 0.0001(9)
C2' 0.0189(10) 0.0221(12) 0.0226(12) 0.0004(10) 0.0078(9) -0.0003(9)
C3' 0.0241(11) 0.0216(12) 0.0277(13) -0.0029(10) 0.0135(10) -0.0005(10)
N1 0.0280(10) 0.0215(11) 0.0234(11) 0.0007(9) 0.0155(9) -0.0009(8)
N2 0.0362(12) 0.0212(11) 0.0287(12) -0.0034(9) 0.0202(10) -0.0043(9)
N3 0.0220(9) 0.0223(10) 0.0199(10) -0.0013(8) 0.0097(8) -0.0016(8)
N4 0.0409(13) 0.0244(12) 0.0299(12) -0.0022(10) 0.0211(10) -0.0058(10)
N5 0.0273(10) 0.0188(11) 0.0302(11) -0.0029(9) 0.0147(9) -0.0032(8)
N6 0.0481(14) 0.0251(13) 0.0411(14) -0.0063(11) 0.0311(12) -0.0050(11)

loop_
_atom_type_symbol
_atom_type_description
_atom_type_scat_dispersion_real
_atom_type_scat_dispersion_imag
_atom_type_scat_source
C C 0.0033 0.0000 'International Tables Vol C Tables 4.2.6.8 and 6.1.1.4'
H H 0.0000 0.0000 'International Tables Vol C Tables 4.2.6.8 and 6.1.1.4'
N N 0.0061 0.0000 'International Tables Vol C Tables 4.2.6.8 and 6.1.1.4'
O O 0.0106 0.0000 'International Tables Vol C Tables 4.2.6.8 and 6.1.1.4'

loop_
_geom_angle_atom_site_label_1
_geom_angle_atom_site_label_2
_geom_angle_atom_site_label_3
_geom_angle
C2 C1 C10 115.2(2)
C2 C1 H1A 108.5
C10 C1 H1A 108.5
C2 C1 H1B 108.5
C10 C1 H1B 108.5
H1A C1 H1B 107.5
C3 C2 C1 109.4(2)
C3 C2 H2A 109.8
C1 C2 H2A 109.8
C3 C2 H2B 109.8
C1 C2 H2B 109.8
H2A C2 H2B 108.2
O3 C3 C4 110.9(2)
O3 C3 C2 109.8(2)
C4 C3 C2 110.4(2)
O3 C3 H3 108.6
C4 C3 H3 108.6
C2 C3 H3 108.6
C3 C4 C5 112.3(2)
C3 C4 H4A 109.1
C5 C4 H4A 109.1
C3 C4 H4B 109.1
C5 C4 H4B 109.1
H4A C4 H4B 107.9
C6 C5 C4 111.7(3)
C6 C5 C10 112.3(2)
C4 C5 C10 112.6(2)
C6 C5 H5 106.6
C4 C5 H5 106.6
C10 C5 H5 106.6
C5 C6 C7 111.9(2)
C5 C6 H6A 109.2
C7 C6 H6A 109.2
C5 C6 H6B 109.2
C7 C6 H6B 109.2
H6A C6 H6B 107.9
C8 C7 C6 110.6(3)
C8 C7 H7A 109.5
C6 C7 H7A 109.5
C8 C7 H7B 109.5
C6 C7 H7B 109.5
H7A C7 H7B 108.1
C14 C8 C7 112.1(2)
C14 C8 C9 108.57(19)
C7 C8 C9 110.6(2)
C14 C8 H8 108.5
C7 C8 H8 108.5
C9 C8 H8 108.5
C11 C9 C8 111.64(19)
C11 C9 C10 112.9(2)
C8 C9 C10 112.1(2)
C11 C9 H9 106.6
C8 C9 H9 106.6
C10 C9 H9 106.6
C1 C10 C19 106.7(3)
C1 C10 C5 108.6(2)
C19 C10 C5 109.8(2)
C1 C10 C9 112.0(2)
C19 C10 C9 111.1(2)
C5 C10 C9 108.6(2)
C12 C11 C9 114.3(2)
C12 C11 H11A 108.7
C9 C11 H11A 108.7
C12 C11 H11B 108.7
C9 C11 H11B 108.7
H11A C11 H11B 107.6
O12 C12 C11 110.9(2)
O12 C12 C13 112.64(19)
C11 C12 C13 111.2(2)
O12 C12 H12 107.3
C11 C12 H12 107.3
C13 C12 H12 107.3
C18 C13 C12 109.7(2)
C18 C13 C14 112.2(2)
C12 C13 C14 106.97(19)
C18 C13 C17 109.8(2)
C12 C13 C17 117.2(2)
C14 C13 C17 100.66(19)
C15 C14 C8 118.0(2)
C15 C14 C13 104.4(2)
C8 C14 C13 113.7(2)
C15 C14 H14 106.7
C8 C14 H14 106.7
C13 C14 H14 106.7
C14 C15 C16 103.9(2)
C14 C15 H15A 111.0
C16 C15 H15A 111.0
C14 C15 H15B 111.0
C16 C15 H15B 111.0
H15A C15 H15B 109.0
C17 C16 C15 107.3(2)
C17 C16 H16A 110.2
C15 C16 H16A 110.2
C17 C16 H16B 110.2
C15 C16 H16B 110.2
H16A C16 H16B 108.5
C20 C17 C16 112.6(2)
C20 C17 C13 118.8(2)
C16 C17 C13 103.5(2)
C20 C17 H17 107.1
C16 C17 H17 107.1
C13 C17 H17 107.1
C13 C18 H18A 109.5
C13 C18 H18B 109.5
H18A C18 H18B 109.5
C13 C18 H18C 109.5
H18A C18 H18C 109.5
H18B C18 H18C 109.5
C10 C19 H19A 109.5
C10 C19 H19B 109.5
H19A C19 H19B 109.5
C10 C19 H19C 109.5
H19A C19 H19C 109.5
H19B C19 H19C 109.5
C21 C20 C17 113.2(2)
C21 C20 C22 111.7(2)
C17 C20 C22 108.7(2)
C21 C20 H20 107.7
C17 C20 H20 107.7
C22 C20 H20 107.7
C20 C21 H21A 109.5
C20 C21 H21B 109.5
H21A C21 H21B 109.5
C20 C21 H21C 109.5
H21A C21 H21C 109.5
H21B C21 H21C 109.5
C23 C22 C20 113.4(2)
C23 C22 H22A 108.9
C20 C22 H22A 108.9
C23 C22 H22B 108.9
C20 C22 H22B 108.9
H22A C22 H22B 107.7
C24 C23 C22 117.2(2)
C24 C23 H23A 108.0
C22 C23 H23A 108.0
C24 C23 H23B 108.0
C22 C23 H23B 108.0
H23A C23 H23B 107.2
O24 C24 O25 122.5(3)
O24 C24 C23 119.1(3)
O25 C24 C23 118.4(3)
C3 O3 H3O 103(2)
C12 O12 H12O 108(2)
N2 C1' N1 118.3(2)
N2 C1' N3 118.8(2)
N1 C1' N3 122.9(2)
N5 C2' N4 117.3(2)
N5 C2' N3 126.6(2)
N4 C2' N3 116.1(2)
N5 C3' N6 119.3(3)
N5 C3' N1 124.3(2)
N6 C3' N1 116.3(3)
C1' N1 C3' 117.0(2)
C1' N1 H1N 127(3)
C3' N1 H1N 116(3)
C1' N2 H2NA 115(3)
C1' N2 H2NB 117(3)
H2NA N2 H2NB 122(4)
C1' N3 C2' 115.2(2)
C2' N4 H4NB 119(3)
C2' N4 H4NA 113(2)
H4NB N4 H4NA 127(3)
C3' N5 C2' 114.0(2)
C3' N6 H6NA 119(3)
C3' N6 H6NB 118(3)
H6NA N6 H6NB 114(4)

loop_
_geom_bond_atom_site_label_1
_geom_bond_atom_site_label_2
_geom_bond_distance
C1 C2 1.527(4)
C1 C10 1.535(4)
C1 H1A 0.9900
C1 H1B 0.9900
C2 C3 1.520(4)
C2 H2A 0.9900
C2 H2B 0.9900
C3 O3 1.436(3)
C3 C4 1.515(4)
C3 H3 1.0000
C4 C5 1.538(4)
C4 H4A 0.9900
C4 H4B 0.9900
C5 C6 1.523(4)
C5 C10 1.552(4)
C5 H5 1.0000
C6 C7 1.541(4)
C6 H6A 0.9900
C6 H6B 0.9900
C7 C8 1.536(4)
C7 H7A 0.9900
C7 H7B 0.9900
C8 C14 1.530(3)
C8 C9 1.546(4)
C8 H8 1.0000
C9 C11 1.543(4)
C9 C10 1.568(3)
C9 H9 1.0000
C10 C19 1.544(4)
C11 C12 1.539(3)
C11 H11A 0.9900
C11 H11B 0.9900
C12 O12 1.441(3)
C12 C13 1.541(4)
C12 H12 1.0000
C13 C18 1.540(3)
C13 C14 1.549(4)
C13 C17 1.559(3)
C14 C15 1.529(4)
C14 H14 1.0000
C15 C16 1.553(4)
C15 H15A 0.9900
C15 H15B 0.9900
C16 C17 1.553(4)
C16 H16A 0.9900
C16 H16B 0.9900
C17 C20 1.539(3)
C17 H17 1.0000
C18 H18A 0.9800
C18 H18B 0.9800
C18 H18C 0.9800
C19 H19A 0.9800
C19 H19B 0.9800
C19 H19C 0.9800
C20 C21 1.532(4)
C20 C22 1.542(3)
C20 H20 1.0000
C21 H21A 0.9800
C21 H21B 0.9800
C21 H21C 0.9800
C22 C23 1.524(4)
C22 H22A 0.9900
C22 H22B 0.9900
C23 C24 1.512(4)
C23 H23A 0.9900
C23 H23B 0.9900
C24 O24 1.227(3)
C24 O25 1.278(4)
O3 H3O 0.89(4)
O12 H12O 0.81(4)
C1' N2 1.339(4)
C1' N1 1.343(3)
C1' N3 1.344(3)
C2' N5 1.341(3)
C2' N4 1.342(3)
C2' N3 1.347(3)
C3' N5 1.336(3)
C3' N6 1.338(4)
C3' N1 1.357(3)
N1 H1N 0.81(4)
N2 H2NA 0.78(4)
N2 H2NB 0.78(4)
N4 H4NB 0.87(4)
N4 H4NA 0.87(4)
N6 H6NA 0.89(4)
N6 H6NB 0.87(4)

loop_
_geom_hbond_atom_site_label_D
_geom_hbond_atom_site_label_H
_geom_hbond_atom_site_label_A
_geom_hbond_distance_DH
_geom_hbond_distance_HA
_geom_hbond_distance_DA
_geom_hbond_angle_DHA
_geom_hbond_site_symmetry_A
O12 H12O O3 0.81(4) 2.03(4) 2.780(3) 154(3) 2
N6 H6NA O25 0.89(4) 2.55(4) 3.201(4) 130(3) 2_556
N6 H6NB O24 0.87(4) 1.96(4) 2.825(4) 172(4) 2_566
O3 H3O N3 0.89(4) 1.87(4) 2.741(3) 165(4) 2
N2 H2NB O24 0.78(4) 2.10(4) 2.869(3) 170(4) 2_556
N2 H2NA O12 0.78(4) 2.59(4) 3.307(3) 152(3) .
N4 H4NA O12 0.87(4) 2.00(4) 2.837(3) 161(3) 1_565
N1 H1N O25 0.81(4) 1.78(4) 2.585(3) 173(3) 2_556

loop_
_geom_torsion_atom_site_label_1
_geom_torsion_atom_site_label_2
_geom_torsion_atom_site_label_3
_geom_torsion_atom_site_label_4
_geom_torsion
C10 C1 C2 C3 57.0(3)
C1 C2 C3 O3 -179.8(2)
C1 C2 C3 C4 -57.2(3)
O3 C3 C4 C5 179.5(2)
C2 C3 C4 C5 57.7(3)
C3 C4 C5 C6 177.9(2)
C3 C4 C5 C10 -54.6(3)
C4 C5 C6 C7 71.1(3)
C10 C5 C6 C7 -56.6(3)
C5 C6 C7 C8 56.0(3)
C6 C7 C8 C14 -177.1(2)
C6 C7 C8 C9 -55.8(3)
C14 C8 C9 C11 -51.9(3)
C7 C8 C9 C11 -175.2(2)
C14 C8 C9 C10 -179.7(2)
C7 C8 C9 C10 57.0(3)
C2 C1 C10 C19 -170.9(2)
C2 C1 C10 C5 -52.6(3)
C2 C1 C10 C9 67.4(3)
C6 C5 C10 C1 177.0(2)
C4 C5 C10 C1 49.9(3)
C6 C5 C10 C19 -66.6(3)
C4 C5 C10 C19 166.2(2)
C6 C5 C10 C9 55.0(3)
C4 C5 C10 C9 -72.2(3)
C11 C9 C10 C1 57.4(3)
C8 C9 C10 C1 -175.4(2)
C11 C9 C10 C19 -61.8(3)
C8 C9 C10 C19 65.4(3)
C11 C9 C10 C5 177.4(2)
C8 C9 C10 C5 -55.5(3)
C8 C9 C11 C12 50.8(3)
C10 C9 C11 C12 178.2(2)
C9 C11 C12 O12 72.8(3)
C9 C11 C12 C13 -53.3(3)
O12 C12 C13 C18 168.7(2)
C11 C12 C13 C18 -66.1(3)
O12 C12 C13 C14 -69.3(2)
C11 C12 C13 C14 55.9(3)
O12 C12 C13 C17 42.6(3)
C11 C12 C13 C17 167.9(2)
C7 C8 C14 C15 -54.7(3)
C9 C8 C14 C15 -177.1(2)
C7 C8 C14 C13 -177.5(2)
C9 C8 C14 C13 60.1(3)
C18 C13 C14 C15 -71.6(2)
C12 C13 C14 C15 168.0(2)
C17 C13 C14 C15 45.1(2)
C18 C13 C14 C8 58.4(3)
C12 C13 C14 C8 -61.9(2)
C17 C13 C14 C8 175.11(19)
C8 C14 C15 C16 -160.5(2)
C13 C14 C15 C16 -33.1(3)
C14 C15 C16 C17 8.1(3)
C15 C16 C17 C20 149.1(2)
C15 C16 C17 C13 19.5(3)
C18 C13 C17 C20 -46.1(3)
C12 C13 C17 C20 80.0(3)
C14 C13 C17 C20 -164.5(2)
C18 C13 C17 C16 79.6(2)
C12 C13 C17 C16 -154.4(2)
C14 C13 C17 C16 -38.9(2)
C16 C17 C20 C21 -175.4(2)
C13 C17 C20 C21 -54.3(3)
C16 C17 C20 C22 59.8(3)
C13 C17 C20 C22 -179.0(2)
C21 C20 C22 C23 49.8(3)
C17 C20 C22 C23 175.4(2)
C20 C22 C23 C24 165.7(2)
C22 C23 C24 O24 157.9(3)
C22 C23 C24 O25 -22.8(4)
N2 C1' N1 C3' -179.9(2)
N3 C1' N1 C3' -0.3(4)
N5 C3' N1 C1' 2.2(4)
N6 C3' N1 C1' -177.0(2)
N2 C1' N3 C2' 179.1(2)
N1 C1' N3 C2' -0.6(3)
N5 C2' N3 C1' -0.4(4)
N4 C2' N3 C1' -179.5(2)
N6 C3' N5 C2' 176.2(2)
N1 C3' N5 C2' -2.9(4)
N4 C2' N5 C3' -178.9(2)
N3 C2' N5 C3' 2.0(4)
